data_7713054
loop_
_publ_author_name
'Lipina, Olga A.'
'Surat, Ludmila L.'
'Chufarov, Alexander Yu'
'Baklanova, Inna V.'
'Enyashin, Andrey N.'
'Melkozerova, Marina A.'
'Tyutyunnik, Alexander P.'
'Zubkov, Vladimir G.'

_publ_section_title
;
 Structural, electronic and optical properties of
 BaRE<sub>6</sub>(Ge<sub>2</sub>O<sub>7</sub>)<sub>2</sub>(Ge<sub>3</sub>O<sub>10</sub>)
 (RE = Tm, Yb, Lu) compounds and
 BaYb<sub>6</sub>(Ge<sub>2</sub>O<sub>7</sub>)<sub>2</sub>(Ge<sub>3</sub>O<sub>10</sub>):Tm<sup>3+</sup>
 and
 BaLu<sub>6</sub>(Ge<sub>2</sub>O<sub>7</sub>)<sub>2</sub>(Ge<sub>3</sub>O<sub>10</sub>):Yb<sup>3+</sup>,Tm<sup>3+</sup>
 phosphors: potential applications in temperature sensing.
;
_journal_name_full 'Dalton transactions (Cambridge, England : 2003)'
_journal_paper_doi 10.1039/d3dt00269a
_journal_year 2023
_chemical_formula_moiety 'Ge7 O24 Tm6, Ba'
_chemical_formula_structural BaTm6(Ge2O7)2(Ge3O10)
_chemical_formula_sum 'Ba Ge7 O24 Tm6'
_chemical_formula_weight 2043.04
_chemical_name_common 'Barium Thulium Germanate'
_chemical_name_systematic 'Barium hexathulium heptagermanate'
_space_group_IT_number 11
_space_group_name_Hall '-P 2yb'
_space_group_name_H-M_alt 'P 1 21/m 1'
_symmetry_cell_setting monoclinic
_symmetry_space_group_name_Hall '-P 2yb'
_symmetry_space_group_name_H-M 'P 1 21/m 1'
_audit_creation_date 2023-01-23T12:36
_audit_creation_method 'from EXP file using GSAS2CIF'
_audit_update_record ' 2023-01-23T12:36  Initial CIF as created by GSAS2CIF'
_cell_angle_alpha 90.0
_cell_angle_beta 106.3444(5)
_cell_angle_gamma 90.0
_cell_formula_units_Z 2
_cell_length_a 5.63967(4)
_cell_length_b 27.85377(25)
_cell_length_c 7.01259(6)
_cell_measurement_temperature 298(2)
_cell_volume 1057.063(15)
_computing_data_collection 'STOE Powder Software Package (STOE, Germany)'
_computing_data_reduction 'STOE Powder Software Package (STOE, Germany)'
_computing_molecular_graphics 'ATOMS V6.3.4 ((c) 2008 by Shape Software)'
_computing_structure_refinement GSAS
_computing_structure_solution 'GSAS (A.C. Larson and R.B. Von Dreele, 2004), EXPGUI (Toby, B.H., 2001)'
_diffrn_ambient_temperature 298
_diffrn_detector 'position sensitive detector'
_diffrn_detector_type 'linear mini-PSD (STOE)'
_diffrn_measurement_device_type 'transmission diffractometer Stadi-P (STOE)'
_diffrn_radiation_monochromator 'Primary, curved Ge 111'
_diffrn_radiation_polarisn_ratio 0.8
_diffrn_radiation_probe x-ray
_diffrn_radiation_type 'Cu K\a~1~'
_diffrn_radiation_wavelength 1.54056
_diffrn_source 'sealed X-ray tube'
_diffrn_source_target Cu
_diffrn_source_type 'PHILIPS PW 2283/20'
_exptl_absorpt_correction_T_max 1.0
_exptl_absorpt_correction_T_min 0.0
_exptl_absorpt_process_details
;   GSAS Absorption/surface roughness correction: function number 4
 Flat plate transmission absorption correction
Terms =    -0.12721         0.0000    
Correction is not refined.
;
_exptl_crystal_density_diffrn 6.419
_exptl_crystal_density_method 'not measured'
_pd_block_id 2023-01-23T12:36|BATM6GE7O24|Lipina|STADI-P
_pd_calc_method 'Rietveld Refinement'
_pd_char_colour white
_pd_instr_dist_mono/spec 130
_pd_instr_dist_spec/detc 220
_pd_instr_dist_src/mono 260
_pd_instr_location ' ?'
_pd_meas_2theta_range_inc 0.02
_pd_meas_2theta_range_max 119.98
_pd_meas_2theta_range_min 5.0
_pd_meas_number_of_points 5750
_pd_meas_scan_method step
_pd_phase_name BaTm6(Ge2O7)2(Ge3O10)
_pd_prep_temperature 1623
_pd_proc_2theta_range_inc 0.02
_pd_proc_2theta_range_max 119.94994
_pd_proc_2theta_range_min 4.96993
_pd_proc_info_datetime 2023-01-23T12:36:35
_pd_proc_info_excluded_regions ' ?'
_pd_proc_ls_background_function
;   GSAS Background function number 1 with 36 terms.
 Shifted Chebyshev function of 1st kind
      1:    1654.06     2:   -1884.26     3:    1158.40     4:   -595.826    
      5:    188.813     6:   -12.4531     7:   -40.0084     8:    47.5913    
      9:   -26.5817    10:   -11.0204    11:   -4.66680    12:    17.7322    
     13:    9.04321    14:   -6.04703    15:   -5.55369    16:    13.0212    
     17:   -18.7179    18:    6.05159    19:    2.47696    20:   -5.39654    
     21:    9.60744    22:   -10.7828    23:    4.82393    24:    7.39232    
     25:   -2.24270    26:   0.717093    27:   -1.01175    28:   0.307566    
     29:   -1.59050    30:    2.26172    31:   -2.15927    32:   -2.53501    
     33:    3.89263    34:   -2.77591    35:    6.65187    36:   -4.09574    
;
_pd_proc_ls_peak_cutoff 0.00100
_pd_proc_ls_profile_function
;
 CW Profile function number 4 with  21 terms
 Pseudovoigt profile coefficients as parameterized in
 P. Thompson, D.E. Cox & J.B. Hastings (1987). J. Appl. Cryst.,20,79-83.
 Asymmetry correction of L.W. Finger, D.E. Cox & A. P. Jephcoat (1994).
 J. Appl. Cryst.,27,892-900.
 Microstrain broadening by P.W. Stephens,  (1999). J. Appl. Cryst.,32,281-289.
 #1(GU)   =  111.106 #2(GV)   =    0.000 #3(GW)   =   16.504
 #4(GP)   =    0.000 #5(LX)   =    2.388 #6(ptec) =     0.74
 #7(trns) =     0.00 #8(shft) =   0.0000 #9(sfec) =     0.00
 #10(S/L) =   0.0230 #11(H/L) =   0.0223 #12(eta) =   0.2191
 #13(S400 ) =  0.0E+00 #14(S040 ) =  3.2E-04 #15(S004 ) =  9.0E-03
 #16(S220 ) = -5.4E-03 #17(S202 ) =  6.8E-02 #18(S022 ) = -1.6E-03
 #19(S301 ) =  5.7E-02 #20(S103 ) =  7.5E-02 #21(S121 ) = -5.2E-03
 Peak tails are ignored  where the intensity is below 0.0010 times the peak
   Aniso. broadening axis   0.0   1.0   0.0
;
_pd_proc_ls_prof_R_factor 0.0253
_pd_proc_ls_prof_wR_expected 0.0206
_pd_proc_ls_prof_wR_factor 0.0353
_pd_proc_number_of_points 5750
_pd_spec_mounting 'powder on Mylar film'
_pd_spec_mount_mode transmission
_pd_spec_shape flat_sheet
_pd_spec_size_axial 7
_pd_spec_size_equat 0.1
_refine_ls_goodness_of_fit_all 1.73
_refine_ls_matrix_type full
_refine_ls_number_parameters 110
_refine_ls_number_restraints 0
_refine_ls_R_Fsqd_factor 0.02172
_refine_ls_shift/su_max 0.00
_refine_ls_shift/su_mean 0.00
_reflns_d_resolution_high 0.890
_reflns_d_resolution_low 13.927
_reflns_limit_h_max 6
_reflns_limit_h_min 0
_reflns_limit_k_max 31
_reflns_limit_k_min 0
_reflns_limit_l_max 7
_reflns_limit_l_min -7
_reflns_number_total 1620
_cod_data_source_file d3dt00269a1.cif
_cod_data_source_block BATM6GE7O24_publ
_cod_depositor_comments
;
The following automatic conversions were performed:

data item '_geom_angle_publ_flag' value 'N' was changed to 'n' in
accordance with the
/home/data/users/saulius/crontab/automatic-downloads/rss-feeds/RSC/lib/dictionaries/cif_core.dic
dictionary named 'cif_core.dic' version 2.4.2 last updated on
2011-04-26 (630 times).

data item '_geom_bond_publ_flag' value 'N' was changed to 'n' in
accordance with the
/home/data/users/saulius/crontab/automatic-downloads/rss-feeds/RSC/lib/dictionaries/cif_core.dic
dictionary named 'cif_core.dic' version 2.4.2 last updated on
2011-04-26 (166 times).

Automatic conversion script
Id: cif_fix_values 8170 2020-07-09 18:12:32Z antanas 
;
_cod_original_cell_volume 1057.063(19)
_cod_database_code 7713054
_gsas_exptl_extinct_corr_t_min 1.00000
_gsas_exptl_extinct_corr_t_max 1.00000

loop_
_symmetry_equiv_pos_site_id
_symmetry_equiv_pos_as_xyz
1 +x,+y,+z
2 -x,+y+1/2,-z
-1 -x,-y,-z
-2 +x,-y+1/2,+z

loop_
_atom_site_type_symbol
_atom_site_label
_atom_site_fract_x
_atom_site_fract_y
_atom_site_fract_z
_atom_site_occupancy
_atom_site_thermal_displace_type
_atom_site_U_iso_or_equiv
_atom_site_symmetry_multiplicity
Tm Tm1 0.87495(25) 0.68508(5) 0.25188(20) 1.0 Uiso 0.0232(4) 4
Tm Tm2 0.21662(26) 0.60063(5) 0.60186(21) 1.0 Uiso 0.0233(4) 4
Tm Tm3 0.80857(26) 0.54061(6) 0.82162(19) 1.0 Uiso 0.0244(4) 4
Ba Ba1 0.7128(4) 0.25 0.07181(31) 1.0 Uiso 0.0262(6) 2
Ge Ge1 0.2723(6) 0.47539(12) 0.6936(4) 1.0 Uiso 0.0251(9) 4
Ge Ge2 0.3117(5) 0.61248(11) 0.1200(4) 1.0 Uiso 0.0291(9) 4
Ge Ge3 0.7602(5) 0.66542(11) 0.7346(4) 1.0 Uiso 0.0259(9) 4
Ge Ge4 0.5532(8) 0.25 0.5447(5) 1.0 Uiso 0.0287(12) 2
O O1 0.1031(23) 0.4481(5) 0.4605(18) 1.0 Uiso 0.0171(9) 4
O O2 0.4100(24) 0.5293(5) 0.6733(18) 1.0 Uiso 0.0171(9) 4
O O3 0.5299(23) 0.4429(4) 0.7969(18) 1.0 Uiso 0.0171(9) 4
O O4 0.0933(22) 0.4819(5) 0.8548(19) 1.0 Uiso 0.0171(9) 4
O O5 0.4837(25) 0.6600(5) 0.1112(17) 1.0 Uiso 0.0171(9) 4
O O6 0.1214(24) 0.5957(5) -0.1116(19) 1.0 Uiso 0.0171(9) 4
O O7 0.1415(22) 0.6248(5) 0.2935(18) 1.0 Uiso 0.0171(9) 4
O O8 0.9144(21) 0.6949(5) 0.9491(17) 1.0 Uiso 0.0171(9) 4
O O9 0.6170(23) 0.6120(4) 0.7530(17) 1.0 Uiso 0.0171(9) 4
O O10 0.9408(25) 0.6655(5) 0.5646(18) 1.0 Uiso 0.0171(9) 4
O O11 0.4722(23) 0.7012(5) 0.6210(16) 1.0 Uiso 0.0171(9) 4
O O12 0.3351(29) 0.25 0.6876(24) 1.0 Uiso 0.0171(9) 2
O O13 0.8621(34) 0.25 0.6910(26) 1.0 Uiso 0.0171(9) 2

loop_
_atom_type_symbol
_atom_type_number_in_cell
_atom_type_scat_dispersion_real
_atom_type_scat_dispersion_imag
_atom_type_scat_Cromer_Mann_a1
_atom_type_scat_Cromer_Mann_a2
_atom_type_scat_Cromer_Mann_a3
_atom_type_scat_Cromer_Mann_a4
_atom_type_scat_Cromer_Mann_b1
_atom_type_scat_Cromer_Mann_b2
_atom_type_scat_Cromer_Mann_b3
_atom_type_scat_Cromer_Mann_b4
_atom_type_scat_Cromer_Mann_c
_atom_type_scat_source
Tm 12.0 0.000 0.000 28.1819 2.02859 15.8851 0.23885 15.1542 10.9975 2.98706 102.961 6.75621 International_Tables_Vol_C
Ba 2.0 0.000 0.000 20.3361 3.21600 19.2970 0.27560 10.8880 20.2073 2.69590 167.202 2.77310 International_Tables_Vol_C
Ge 14.0 0.000 0.000 16.0816 2.85090 6.37470 0.25160 3.70680 11.4468 3.68300 54.7625 2.13130 International_Tables_Vol_C
O 48.0 0.000 0.000 3.04850 13.2771 2.28680 5.70110 1.54630 0.32390 0.86700 32.9089 0.25080 International_Tables_Vol_C

loop_
_geom_angle_atom_site_label_1
_geom_angle_atom_site_label_2
_geom_angle_atom_site_label_3
_geom_angle
_geom_angle_site_symmetry_1
_geom_angle_site_symmetry_2
_geom_angle_site_symmetry_3
_geom_angle_publ_flag
O5 Tm1 O7 111.5(5) 1_555 . 1_655 n
O5 Tm1 O8 88.2(4) 1_555 . 1_554 n
O5 Tm1 O10 103.3(5) 1_555 . 1_555 n
O5 Tm1 O12 80.2(5) 1_555 . 2_656 n
O5 Tm1 O13 145.2(5) 1_555 . 2_756 n
O7 Tm1 O8 88.4(4) 1_655 . 1_554 n
O7 Tm1 O10 76.2(5) 1_655 . 1_555 n
O7 Tm1 O12 161.9(5) 1_655 . 2_656 n
O7 Tm1 O13 101.1(4) 1_655 . 2_756 n
O8 Tm1 O10 163.3(5) 1_554 . 1_555 n
O8 Tm1 O12 106.3(5) 1_554 . 2_656 n
O8 Tm1 O13 80.6(5) 1_554 . 2_756 n
O10 Tm1 O12 87.8(5) 1_555 . 2_656 n
O10 Tm1 O13 95.8(6) 1_555 . 2_756 n
O12 Tm1 O13 71.7(5) 2_656 . 2_756 n
O1 Tm2 O2 79.6(5) -1_566 . 1_555 n
O1 Tm2 O6 75.5(4) -1_566 . 1_556 n
O1 Tm2 O7 94.2(4) -1_566 . 1_555 n
O1 Tm2 O9 147.7(5) -1_566 . 1_555 n
O1 Tm2 O10 88.4(5) -1_566 . 1_455 n
O2 Tm2 O6 88.2(4) 1_555 . 1_556 n
O2 Tm2 O7 115.9(4) 1_555 . 1_555 n
O2 Tm2 O9 70.0(4) 1_555 . 1_555 n
O2 Tm2 O10 165.1(4) 1_555 . 1_455 n
O6 Tm2 O7 151.9(5) 1_556 . 1_555 n
O6 Tm2 O9 92.8(4) 1_556 . 1_555 n
O6 Tm2 O10 80.1(4) 1_556 . 1_455 n
O7 Tm2 O9 108.3(4) 1_555 . 1_555 n
O7 Tm2 O10 73.5(4) 1_555 . 1_455 n
O9 Tm2 O10 119.6(5) 1_555 . 1_455 n
O1 Tm3 O2 93.1(5) -1_666 . 1_555 n
O1 Tm3 O4 82.0(5) -1_666 . 1_655 n
O1 Tm3 O4 152.7(5) -1_666 . -1_667 n
O1 Tm3 O6 74.3(4) -1_666 . 1_656 n
O1 Tm3 O9 84.1(5) -1_666 . 1_555 n
O2 Tm3 O4 122.9(5) 1_555 . 1_655 n
O2 Tm3 O4 111.1(4) 1_555 . -1_667 n
O2 Tm3 O6 144.4(5) 1_555 . 1_656 n
O2 Tm3 O9 70.3(4) 1_555 . 1_555 n
O4 Tm3 O4 74.4(5) 1_655 . -1_667 n
O4 Tm3 O6 88.8(4) 1_655 . 1_656 n
O4 Tm3 O9 161.3(4) 1_655 . 1_555 n
O4 Tm3 O6 91.4(5) -1_667 . 1_656 n
O4 Tm3 O9 115.2(4) -1_667 . 1_555 n
O6 Tm3 O9 75.3(5) 1_656 . 1_555 n
O5 Ba1 O5 120.2(5) 2_645 . -1_665 n
O5 Ba1 O8 71.5(4) 2_645 . 2_746 n
O5 Ba1 O8 133.72(34) 2_645 . -1_766 n
O5 Ba1 O11 75.89(33) 2_645 . 2_646 n
O5 Ba1 O11 123.31(34) 2_645 . -1_666 n
O5 Ba1 O12 60.16(25) 2_645 . 1_554 n
O5 Ba1 O13 76.98(28) 2_645 . 1_554 n
O5 Ba1 O8 133.72(34) -1_665 . 2_746 n
O5 Ba1 O8 71.5(4) -1_665 . -1_766 n
O5 Ba1 O11 123.31(34) -1_665 . 2_646 n
O5 Ba1 O11 75.89(33) -1_665 . -1_666 n
O5 Ba1 O12 60.16(25) -1_665 . 1_554 n
O5 Ba1 O13 76.98(28) -1_665 . 1_554 n
O8 Ba1 O8 71.1(6) 2_746 . -1_766 n
O8 Ba1 O11 102.8(4) 2_746 . 2_646 n
O8 Ba1 O11 138.88(32) 2_746 . -1_666 n
O8 Ba1 O12 109.49(34) 2_746 . 1_554 n
O8 Ba1 O13 61.7(4) 2_746 . 1_554 n
O8 Ba1 O11 138.88(32) -1_766 . 2_646 n
O8 Ba1 O11 102.8(4) -1_766 . -1_666 n
O8 Ba1 O12 109.49(34) -1_766 . 1_554 n
O8 Ba1 O13 61.7(4) -1_766 . 1_554 n
O11 Ba1 O11 54.4(5) 2_646 . -1_666 n
O11 Ba1 O12 110.7(4) 2_646 . 1_554 n
O11 Ba1 O13 152.03(24) 2_646 . 1_554 n
O11 Ba1 O12 110.7(4) -1_666 . 1_554 n
O11 Ba1 O13 152.03(24) -1_666 . 1_554 n
O12 Ba1 O13 59.8(5) 1_554 . 1_554 n
O1 Ge1 O1 80.4(6) 1_555 . -1_566 n
O1 Ge1 O2 115.4(6) 1_555 . 1_555 n
O1 Ge1 O3 109.4(6) 1_555 . 1_555 n
O1 Ge1 O4 112.3(6) 1_555 . 1_555 n
O1 Ge1 O2 68.6(5) -1_566 . 1_555 n
O1 Ge1 O3 166.8(5) -1_566 . 1_555 n
O1 Ge1 O4 71.1(5) -1_566 . 1_555 n
O2 Ge1 O3 98.6(6) 1_555 . 1_555 n
O2 Ge1 O4 108.9(6) 1_555 . 1_555 n
O3 Ge1 O4 111.5(6) 1_555 . 1_555 n
O3 Ge2 O5 117.2(7) -1_666 . 1_555 n
O3 Ge2 O6 101.1(6) -1_666 . 1_555 n
O3 Ge2 O7 104.9(6) -1_666 . 1_555 n
O5 Ge2 O6 113.3(6) 1_555 . 1_555 n
O5 Ge2 O7 107.8(6) 1_555 . 1_555 n
O6 Ge2 O7 112.3(6) 1_555 . 1_555 n
O6 Ge3 O8 82.0(5) 1_656 . 1_555 n
O6 Ge3 O9 71.1(5) 1_656 . 1_555 n
O6 Ge3 O10 76.5(5) 1_656 . 1_555 n
O6 Ge3 O11 167.9(5) 1_656 . 1_555 n
O8 Ge3 O9 118.8(6) 1_555 . 1_555 n
O8 Ge3 O10 110.0(6) 1_555 . 1_555 n
O8 Ge3 O11 106.3(6) 1_555 . 1_555 n
O9 Ge3 O10 115.1(6) 1_555 . 1_555 n
O9 Ge3 O11 97.0(6) 1_555 . 1_555 n
O10 Ge3 O11 107.8(6) 1_555 . 1_555 n
O11 Ge4 O11 100.5(8) 2_646 . -1_666 n
O11 Ge4 O12 115.2(5) 2_646 . 1_555 n
O11 Ge4 O13 105.5(5) 2_646 . 1_555 n
O11 Ge4 O12 115.2(5) -1_666 . 1_555 n
O11 Ge4 O13 105.5(5) -1_666 . 1_555 n
O12 Ge4 O13 113.4(7) 1_555 . 1_555 n
Tm2 O1 Tm3 106.9(5) -1_566 . -1_666 n
Tm2 O1 Ge1 129.2(6) -1_566 . 1_555 n
Tm2 O1 Ge1 84.9(4) -1_566 . -1_566 n
Tm2 O1 O2 153.6(6) -1_566 . 1_555 n
Tm2 O1 O2 51.0(4) -1_566 . -1_566 n
Tm2 O1 O3 125.8(6) -1_566 . 1_555 n
Tm2 O1 O4 98.8(5) -1_566 . 1_555 n
Tm2 O1 O4 98.4(5) -1_566 . -1_566 n
Tm2 O1 O6 52.7(4) -1_566 . -1_565 n
Tm2 O1 O9 94.3(5) -1_566 . -1_666 n
Tm3 O1 Ge1 123.9(7) -1_666 . 1_555 n
Tm3 O1 Ge1 83.6(4) -1_666 . -1_566 n
Tm3 O1 O2 95.4(5) -1_666 . 1_555 n
Tm3 O1 O2 98.0(5) -1_666 . -1_566 n
Tm3 O1 O3 113.5(5) -1_666 . 1_555 n
Tm3 O1 O4 150.7(7) -1_666 . 1_555 n
Tm3 O1 O4 49.9(4) -1_666 . -1_566 n
Tm3 O1 O6 54.3(4) -1_666 . -1_565 n
Tm3 O1 O9 48.73(34) -1_666 . -1_666 n
Ge1 O1 Ge1 99.6(6) 1_555 . -1_566 n
Ge1 O1 O2 31.31(33) 1_555 . 1_555 n
Ge1 O1 O2 115.6(7) 1_555 . -1_566 n
Ge1 O1 O3 33.91(34) 1_555 . 1_555 n
Ge1 O1 O4 32.91(34) 1_555 . 1_555 n
Ge1 O1 O4 113.2(7) 1_555 . -1_566 n
Ge1 O1 O6 176.2(7) 1_555 . -1_565 n
Ge1 O1 O9 118.1(7) 1_555 . -1_666 n
Ge1 O1 O2 83.8(4) -1_566 . 1_555 n
Ge1 O1 O2 34.10(28) -1_566 . -1_566 n
Ge1 O1 O3 132.9(6) -1_566 . 1_555 n
Ge1 O1 O4 85.0(4) -1_566 . 1_555 n
Ge1 O1 O4 33.92(27) -1_566 . -1_566 n
Ge1 O1 O6 83.7(4) -1_566 . -1_565 n
Ge1 O1 O9 129.9(5) -1_566 . -1_666 n
O2 O1 O2 112.9(5) 1_555 . -1_566 n
O2 O1 O3 52.4(4) 1_555 . 1_555 n
O2 O1 O4 56.4(4) 1_555 . 1_555 n
O2 O1 O4 85.1(5) 1_555 . -1_566 n
O2 O1 O6 148.4(6) 1_555 . -1_565 n
O2 O1 O9 111.3(5) 1_555 . -1_666 n
O2 O1 O3 145.4(5) -1_566 . 1_555 n
O2 O1 O4 87.3(5) -1_566 . 1_555 n
O2 O1 O4 58.0(4) -1_566 . -1_566 n
O2 O1 O6 68.2(4) -1_566 . -1_565 n
O2 O1 O9 126.3(6) -1_566 . -1_666 n
O3 O1 O4 58.3(4) 1_555 . 1_555 n
O3 O1 O4 135.2(6) 1_555 . -1_566 n
O3 O1 O6 142.5(6) 1_555 . -1_565 n
O3 O1 O9 86.8(5) 1_555 . -1_666 n
O4 O1 O4 113.2(5) 1_555 . -1_566 n
O4 O1 O6 150.2(6) 1_555 . -1_565 n
O4 O1 O9 143.8(6) 1_555 . -1_666 n
O4 O1 O6 68.6(4) -1_566 . -1_565 n
O4 O1 O9 97.8(5) -1_566 . -1_666 n
O6 O1 O9 58.1(4) -1_565 . -1_666 n
Tm2 O2 Tm3 110.0(6) 1_555 . 1_555 n
Tm2 O2 Ge1 126.0(7) 1_555 . 1_555 n
Tm2 O2 O1 112.4(5) 1_555 . 1_555 n
Tm2 O2 O1 49.4(4) 1_555 . -1_566 n
Tm2 O2 O3 163.8(6) 1_555 . 1_555 n
Tm2 O2 O4 100.7(5) 1_555 . 1_555 n
Tm2 O2 O9 54.6(4) 1_555 . 1_555 n
Tm3 O2 Ge1 120.5(7) 1_555 . 1_555 n
Tm3 O2 O1 135.3(6) 1_555 . 1_555 n
Tm3 O2 O1 157.6(6) 1_555 . -1_566 n
Tm3 O2 O3 80.8(5) 1_555 . 1_555 n
Tm3 O2 O4 123.1(6) 1_555 . 1_555 n
Tm3 O2 O9 55.5(4) 1_555 . 1_555 n
Ge1 O2 O1 33.3(4) 1_555 . 1_555 n
Ge1 O2 O1 77.3(5) 1_555 . -1_566 n
Ge1 O2 O3 40.3(4) 1_555 . 1_555 n
Ge1 O2 O4 35.6(4) 1_555 . 1_555 n
Ge1 O2 O9 162.7(6) 1_555 . 1_555 n
O1 O2 O1 67.1(5) 1_555 . -1_566 n
O1 O2 O3 61.4(5) 1_555 . 1_555 n
O1 O2 O4 61.0(4) 1_555 . 1_555 n
O1 O2 O9 162.3(6) 1_555 . 1_555 n
O1 O2 O3 117.5(6) -1_566 . 1_555 n
O1 O2 O4 62.3(4) -1_566 . 1_555 n
O1 O2 O9 103.3(5) -1_566 . 1_555 n
O3 O2 O4 63.1(5) 1_555 . 1_555 n
O3 O2 O9 134.6(6) 1_555 . 1_555 n
O4 O2 O9 129.2(6) 1_555 . 1_555 n
Ge1 O3 Ge2 152.6(8) 1_555 . -1_666 n
Ge1 O3 O1 36.7(4) 1_555 . 1_555 n
Ge1 O3 O2 41.0(4) 1_555 . 1_555 n
Ge1 O3 O4 34.6(4) 1_555 . 1_555 n
Ge1 O3 O5 122.9(6) 1_555 . -1_666 n
Ge1 O3 O6 153.3(6) 1_555 . -1_666 n
Ge1 O3 O7 142.8(7) 1_555 . -1_666 n
Ge2 O3 O1 122.5(6) -1_666 . 1_555 n
Ge2 O3 O2 165.6(7) -1_666 . 1_555 n
Ge2 O3 O4 131.2(6) -1_666 . 1_555 n
Ge2 O3 O5 30.0(4) -1_666 . -1_666 n
Ge2 O3 O6 38.7(4) -1_666 . -1_666 n
Ge2 O3 O7 37.4(4) -1_666 . -1_666 n
O1 O3 O2 66.2(5) 1_555 . 1_555 n
O1 O3 O4 62.2(5) 1_555 . 1_555 n
O1 O3 O5 99.3(5) 1_555 . -1_666 n
O1 O3 O6 159.1(7) 1_555 . -1_666 n
O1 O3 O7 107.5(5) 1_555 . -1_666 n
O2 O3 O4 62.1(5) 1_555 . 1_555 n
O2 O3 O5 163.8(6) 1_555 . -1_666 n
O2 O3 O6 134.3(6) 1_555 . -1_666 n
O2 O3 O7 132.1(5) 1_555 . -1_666 n
O4 O3 O5 105.4(5) 1_555 . -1_666 n
O4 O3 O6 119.6(5) 1_555 . -1_666 n
O4 O3 O7 159.9(6) 1_555 . -1_666 n
O5 O3 O6 59.8(5) -1_666 . -1_666 n
O5 O3 O7 57.4(4) -1_666 . -1_666 n
O6 O3 O7 63.4(5) -1_666 . -1_666 n
Tm3 O4 Tm3 105.6(5) 1_455 . -1_667 n
Tm3 O4 Ge1 122.7(7) 1_455 . 1_555 n
Tm3 O4 O1 109.7(5) 1_455 . 1_555 n
Tm3 O4 O1 48.06(33) 1_455 . -1_566 n
Tm3 O4 O2 97.9(5) 1_455 . 1_555 n
Tm3 O4 O3 152.6(6) 1_455 . 1_555 n
Tm3 O4 O4 53.0(4) 1_455 . -1_567 n
Tm3 O4 Ge1 127.1(6) -1_667 . 1_555 n
Tm3 O4 O1 142.1(6) -1_667 . 1_555 n
Tm3 O4 O1 151.1(6) -1_667 . -1_566 n
Tm3 O4 O2 125.3(6) -1_667 . 1_555 n
Tm3 O4 O3 93.4(5) -1_667 . 1_555 n
Tm3 O4 O4 52.6(4) -1_667 . -1_567 n
Ge1 O4 O1 34.8(4) 1_555 . 1_555 n
Ge1 O4 O1 75.0(5) 1_555 . -1_566 n
Ge1 O4 O2 35.4(4) 1_555 . 1_555 n
Ge1 O4 O3 33.9(4) 1_555 . 1_555 n
Ge1 O4 O4 161.2(10) 1_555 . -1_567 n
O1 O4 O1 66.8(5) 1_555 . -1_566 n
O1 O4 O2 62.6(5) 1_555 . 1_555 n
O1 O4 O3 59.5(4) 1_555 . 1_555 n
O1 O4 O4 158.9(8) 1_555 . -1_567 n
O1 O4 O2 59.7(4) -1_566 . 1_555 n
O1 O4 O3 108.0(5) -1_566 . 1_555 n
O1 O4 O4 100.1(6) -1_566 . -1_567 n
O2 O4 O3 54.7(4) 1_555 . 1_555 n
O2 O4 O4 126.4(9) 1_555 . -1_567 n
O3 O4 O4 141.5(7) 1_555 . -1_567 n
Tm1 O5 Ba1 97.6(5) 1_555 . 2_655 n
Tm1 O5 Ge2 137.9(8) 1_555 . 1_555 n
Tm1 O5 O3 106.7(5) 1_555 . -1_666 n
Tm1 O5 O6 154.2(6) 1_555 . 1_555 n
Tm1 O5 O7 128.9(6) 1_555 . 1_555 n
Tm1 O5 O12 50.0(4) 1_555 . 2_656 n
Ba1 O5 Ge2 123.7(7) 2_655 . 1_555 n
Ba1 O5 O3 155.6(6) 2_655 . -1_666 n
Ba1 O5 O6 100.2(5) 2_655 . 1_555 n
Ba1 O5 O7 106.3(5) 2_655 . 1_555 n
Ba1 O5 O12 60.5(4) 2_655 . 2_656 n
Ge2 O5 O3 32.9(4) 1_555 . -1_666 n
Ge2 O5 O6 34.3(4) 1_555 . 1_555 n
Ge2 O5 O7 37.7(4) 1_555 . 1_555 n
Ge2 O5 O12 143.1(7) 1_555 . 2_656 n
O3 O5 O6 56.3(4) -1_666 . 1_555 n
O3 O5 O7 59.4(4) -1_666 . 1_555 n
O3 O5 O12 139.3(5) -1_666 . 2_656 n
O6 O5 O7 62.8(5) 1_555 . 1_555 n
O6 O5 O12 155.6(6) 1_555 . 2_656 n
O7 O5 O12 106.0(6) 1_555 . 2_656 n
Tm2 O6 Tm3 103.0(5) 1_554 . 1_454 n
Tm2 O6 Ge2 125.7(7) 1_554 . 1_555 n
Tm2 O6 Ge3 86.8(4) 1_554 . 1_454 n
Tm2 O6 O1 51.8(4) 1_554 . -1_565 n
Tm2 O6 O3 116.9(5) 1_554 . -1_666 n
Tm2 O6 O5 98.0(5) 1_554 . 1_555 n
Tm2 O6 O7 155.0(6) 1_554 . 1_555 n
Tm2 O6 O8 105.5(5) 1_554 . 1_454 n
Tm2 O6 O9 99.5(5) 1_554 . 1_454 n
Tm2 O6 O10 51.8(4) 1_554 . 1_454 n
Tm3 O6 Ge2 127.6(7) 1_454 . 1_555 n
Tm3 O6 Ge3 87.2(4) 1_454 . 1_454 n
Tm3 O6 O1 51.31(34) 1_454 . -1_565 n
Tm3 O6 O3 103.9(5) 1_454 . -1_666 n
Tm3 O6 O5 158.9(6) 1_454 . 1_555 n
Tm3 O6 O7 101.6(5) 1_454 . 1_555 n
Tm3 O6 O8 109.3(5) 1_454 . 1_454 n
Tm3 O6 O9 51.7(4) 1_454 . 1_454 n
Tm3 O6 O10 101.9(5) 1_454 . 1_454 n
Ge2 O6 Ge3 111.3(6) 1_555 . 1_454 n
Ge2 O6 O1 166.7(6) 1_555 . -1_565 n
Ge2 O6 O3 40.2(4) 1_555 . -1_666 n
Ge2 O6 O5 32.41(34) 1_555 . 1_555 n
Ge2 O6 O7 34.3(4) 1_555 . 1_555 n
Ge2 O6 O8 77.7(5) 1_555 . 1_454 n
Ge2 O6 O9 125.4(7) 1_555 . 1_454 n
Ge2 O6 O10 122.0(6) 1_555 . 1_454 n
Ge3 O6 O1 81.9(4) 1_454 . -1_565 n
Ge3 O6 O3 149.8(6) 1_454 . -1_666 n
Ge3 O6 O5 96.1(5) 1_454 . 1_555 n
Ge3 O6 O7 90.4(4) 1_454 . 1_555 n
Ge3 O6 O8 33.61(25) 1_454 . 1_454 n
Ge3 O6 O9 35.84(30) 1_454 . 1_454 n
Ge3 O6 O10 35.81(29) 1_454 . 1_454 n
O1 O6 O3 126.9(5) -1_565 . -1_666 n
O1 O6 O5 149.8(6) -1_565 . 1_555 n
O1 O6 O7 152.0(6) -1_565 . 1_555 n
O1 O6 O8 115.5(5) -1_565 . 1_454 n
O1 O6 O9 65.8(4) -1_565 . 1_454 n
O1 O6 O10 68.2(4) -1_565 . 1_454 n
O3 O6 O5 63.9(4) -1_666 . 1_555 n
O3 O6 O7 60.1(4) -1_666 . 1_555 n
O3 O6 O8 117.2(5) -1_666 . 1_454 n
O3 O6 O9 141.1(6) -1_666 . 1_454 n
O3 O6 O10 153.8(6) -1_666 . 1_454 n
O5 O6 O7 57.6(4) 1_555 . 1_555 n
O5 O6 O8 66.3(5) 1_555 . 1_454 n
O5 O6 O9 126.6(6) 1_555 . 1_454 n
O5 O6 O10 92.7(5) 1_555 . 1_454 n
O7 O6 O8 61.9(4) 1_555 . 1_454 n
O7 O6 O9 92.5(5) 1_555 . 1_454 n
O7 O6 O10 118.4(5) 1_555 . 1_454 n
O8 O6 O9 60.5(4) 1_454 . 1_454 n
O8 O6 O10 56.7(4) 1_454 . 1_454 n
O9 O6 O10 61.9(4) 1_454 . 1_454 n
Tm1 O7 Tm2 107.3(5) 1_455 . 1_555 n
Tm1 O7 Ge2 122.1(6) 1_455 . 1_555 n
Tm1 O7 O3 159.2(6) 1_455 . -1_666 n
Tm1 O7 O5 101.8(5) 1_455 . 1_555 n
Tm1 O7 O6 104.0(5) 1_455 . 1_555 n
Tm1 O7 O8 45.73(29) 1_455 . 1_454 n
Tm1 O7 O10 51.4(4) 1_455 . 1_455 n
Tm2 O7 Ge2 128.6(6) 1_555 . 1_555 n
Tm2 O7 O3 93.4(5) 1_555 . -1_666 n
Tm2 O7 O5 126.6(6) 1_555 . 1_555 n
Tm2 O7 O6 144.9(6) 1_555 . 1_555 n
Tm2 O7 O8 152.7(6) 1_555 . 1_454 n
Tm2 O7 O10 56.0(4) 1_555 . 1_455 n
Ge2 O7 O3 37.69(35) 1_555 . -1_666 n
Ge2 O7 O5 34.5(4) 1_555 . 1_555 n
Ge2 O7 O6 33.4(4) 1_555 . 1_555 n
Ge2 O7 O8 76.8(5) 1_555 . 1_454 n
Ge2 O7 O10 165.4(7) 1_555 . 1_455 n
O3 O7 O5 63.2(5) -1_666 . 1_555 n
O3 O7 O6 56.5(4) -1_666 . 1_555 n
O3 O7 O8 113.5(5) -1_666 . 1_454 n
O3 O7 O10 149.3(6) -1_666 . 1_455 n
O5 O7 O6 59.5(4) 1_555 . 1_555 n
O5 O7 O8 66.8(4) 1_555 . 1_454 n
O5 O7 O10 130.8(6) 1_555 . 1_455 n
O6 O7 O8 61.4(5) 1_555 . 1_454 n
O6 O7 O10 152.2(6) 1_555 . 1_455 n
O8 O7 O10 96.9(5) 1_454 . 1_455 n
Tm1 O8 Ba1 114.9(5) 1_556 . 2_756 n
Tm1 O8 Ge3 128.1(7) 1_556 . 1_555 n
Tm1 O8 O6 99.6(5) 1_556 . 1_656 n
Tm1 O8 O7 45.85(32) 1_556 . 1_656 n
Tm1 O8 O8 97.1(4) 1_556 . -2_575 n
Tm1 O8 O9 98.8(5) 1_556 . 1_555 n
Tm1 O8 O10 156.1(6) 1_556 . 1_555 n
Tm1 O8 O11 118.4(5) 1_556 . 1_555 n
Tm1 O8 O13 51.0(4) 1_556 . 2_757 n
Ba1 O8 Ge3 116.3(5) 2_756 . 1_555 n
Ba1 O8 O6 100.1(4) 2_756 . 1_656 n
Ba1 O8 O7 104.4(4) 2_756 . 1_656 n
Ba1 O8 O8 54.47(28) 2_756 . -2_575 n
Ba1 O8 O9 141.7(5) 2_756 . 1_555 n
Ba1 O8 O10 82.0(4) 2_756 . 1_555 n
Ba1 O8 O11 116.4(5) 2_756 . 1_555 n
Ba1 O8 O13 65.5(4) 2_756 . 2_757 n
Ge3 O8 O6 64.4(5) 1_555 . 1_656 n
Ge3 O8 O7 112.2(7) 1_555 . 1_656 n
Ge3 O8 O8 118.5(5) 1_555 . -2_575 n
Ge3 O8 O9 30.55(35) 1_555 . 1_555 n
Ge3 O8 O10 35.6(4) 1_555 . 1_555 n
Ge3 O8 O11 38.7(4) 1_555 . 1_555 n
Ge3 O8 O13 175.1(7) 1_555 . 2_757 n
O6 O8 O7 56.6(4) 1_656 . 1_656 n
O6 O8 O8 153.96(30) 1_656 . -2_575 n
O6 O8 O9 54.7(4) 1_656 . 1_555 n
O6 O8 O10 59.4(4) 1_656 . 1_555 n
O6 O8 O11 102.7(5) 1_656 . 1_555 n
O6 O8 O13 120.2(5) 1_656 . 2_757 n
O7 O8 O8 129.2(4) 1_656 . -2_575 n
O7 O8 O9 85.7(5) 1_656 . 1_555 n
O7 O8 O10 115.8(5) 1_656 . 1_555 n
O7 O8 O11 137.5(6) 1_656 . 1_555 n
O7 O8 O13 70.9(4) 1_656 . 2_757 n
O8 O8 O9 141.37(35) -2_575 . 1_555 n
O8 O8 O10 106.61(33) -2_575 . 1_555 n
O8 O8 O11 86.5(4) -2_575 . 1_555 n
O8 O8 O13 58.29(32) -2_575 . 2_757 n
O9 O8 O10 60.7(4) 1_555 . 1_555 n
O9 O8 O11 55.0(4) 1_555 . 1_555 n
O9 O8 O13 149.7(5) 1_555 . 2_757 n
O10 O8 O11 61.8(4) 1_555 . 1_555 n
O10 O8 O13 147.2(6) 1_555 . 2_757 n
O11 O8 O13 136.4(6) 1_555 . 2_757 n
Tm2 O9 Tm3 109.7(5) 1_555 . 1_555 n
Tm2 O9 Ge3 121.5(7) 1_555 . 1_555 n
Tm2 O9 O1 106.9(5) 1_555 . -1_666 n
Tm2 O9 O2 55.4(4) 1_555 . 1_555 n
Tm2 O9 O6 160.7(6) 1_555 . 1_656 n
Tm2 O9 O8 134.3(6) 1_555 . 1_555 n
Tm2 O9 O10 122.1(6) 1_555 . 1_555 n
Tm2 O9 O11 78.4(5) 1_555 . 1_555 n
Tm3 O9 Ge3 125.1(7) 1_555 . 1_555 n
Tm3 O9 O1 47.17(33) 1_555 . -1_666 n
Tm3 O9 O2 54.3(4) 1_555 . 1_555 n
Tm3 O9 O6 52.9(4) 1_555 . 1_656 n
Tm3 O9 O8 114.6(5) 1_555 . 1_555 n
Tm3 O9 O10 102.9(5) 1_555 . 1_555 n
Tm3 O9 O11 165.6(6) 1_555 . 1_555 n
Ge3 O9 O1 97.0(5) 1_555 . -1_666 n
Ge3 O9 O2 162.8(6) 1_555 . 1_555 n
Ge3 O9 O6 73.0(5) 1_555 . 1_656 n
Ge3 O9 O8 30.6(4) 1_555 . 1_555 n
Ge3 O9 O10 33.06(33) 1_555 . 1_555 n
Ge3 O9 O11 43.8(4) 1_555 . 1_555 n
O1 O9 O2 70.1(5) -1_666 . 1_555 n
O1 O9 O6 56.1(4) -1_666 . 1_656 n
O1 O9 O8 111.2(5) -1_666 . 1_555 n
O1 O9 O10 64.9(4) -1_666 . 1_555 n
O1 O9 O11 119.8(5) -1_666 . 1_555 n
O2 O9 O6 106.7(5) 1_555 . 1_656 n
O2 O9 O8 164.6(6) 1_555 . 1_555 n
O2 O9 O10 131.1(5) 1_555 . 1_555 n
O2 O9 O11 132.5(6) 1_555 . 1_555 n
O6 O9 O8 64.9(4) 1_656 . 1_555 n
O6 O9 O10 62.0(4) 1_656 . 1_555 n
O6 O9 O11 116.8(6) 1_656 . 1_555 n
O8 O9 O10 58.0(4) 1_555 . 1_555 n
O8 O9 O11 61.1(5) 1_555 . 1_555 n
O10 O9 O11 63.0(5) 1_555 . 1_555 n
Tm1 O10 Tm2 102.9(5) 1_555 . 1_655 n
Tm1 O10 Ge3 135.0(7) 1_555 . 1_555 n
Tm1 O10 O6 149.5(6) 1_555 . 1_656 n
Tm1 O10 O7 52.4(4) 1_555 . 1_655 n
Tm1 O10 O8 146.6(6) 1_555 . 1_555 n
Tm1 O10 O9 128.6(6) 1_555 . 1_555 n
Tm1 O10 O11 98.3(5) 1_555 . 1_555 n
Tm1 O10 O11 86.2(4) 1_555 . 1_655 n
Tm1 O10 O12 47.2(4) 1_555 . 2_656 n
Tm2 O10 Ge3 114.3(6) 1_655 . 1_555 n
Tm2 O10 O6 48.08(33) 1_655 . 1_656 n
Tm2 O10 O7 50.52(34) 1_655 . 1_655 n
Tm2 O10 O8 108.9(5) 1_655 . 1_555 n
Tm2 O10 O9 92.0(5) 1_655 . 1_555 n
Tm2 O10 O11 146.4(6) 1_655 . 1_555 n
Tm2 O10 O11 69.1(4) 1_655 . 1_655 n
Tm2 O10 O12 149.4(6) 1_655 . 2_656 n
Ge3 O10 O6 67.7(4) 1_555 . 1_656 n
Ge3 O10 O7 154.2(7) 1_555 . 1_655 n
Ge3 O10 O8 34.37(34) 1_555 . 1_555 n
Ge3 O10 O9 31.86(34) 1_555 . 1_555 n
Ge3 O10 O11 37.4(4) 1_555 . 1_555 n
Ge3 O10 O11 129.6(6) 1_555 . 1_655 n
Ge3 O10 O12 95.4(6) 1_555 . 2_656 n
O6 O10 O7 98.1(5) 1_656 . 1_655 n
O6 O10 O8 64.0(4) 1_656 . 1_555 n
O6 O10 O9 56.2(4) 1_656 . 1_555 n
O6 O10 O11 104.3(5) 1_656 . 1_555 n
O6 O10 O11 90.0(5) 1_656 . 1_655 n
O6 O10 O12 162.6(6) 1_656 . 2_656 n
O7 O10 O8 157.0(6) 1_655 . 1_555 n
O7 O10 O9 122.3(6) 1_655 . 1_555 n
O7 O10 O11 143.0(6) 1_655 . 1_555 n
O7 O10 O11 69.0(4) 1_655 . 1_655 n
O7 O10 O12 99.2(6) 1_655 . 2_656 n
O8 O10 O9 61.2(4) 1_555 . 1_555 n
O8 O10 O11 59.5(4) 1_555 . 1_555 n
O8 O10 O11 95.4(5) 1_555 . 1_655 n
O8 O10 O12 99.8(5) 1_555 . 2_656 n
O9 O10 O11 54.4(4) 1_555 . 1_555 n
O9 O10 O11 144.2(6) 1_555 . 1_655 n
O9 O10 O12 111.5(6) 1_555 . 2_656 n
O11 O10 O11 138.7(6) 1_555 . 1_655 n
O11 O10 O12 59.7(4) 1_555 . 2_656 n
O11 O10 O12 98.3(5) 1_655 . 2_656 n
Ba1 O11 Ge3 111.9(5) 2_656 . 1_555 n
Ba1 O11 Ge4 98.3(5) 2_656 . 2_656 n
Ba1 O11 O8 81.4(4) 2_656 . 1_555 n
Ba1 O11 O9 107.9(4) 2_656 . 1_555 n
Ba1 O11 O10 73.31(34) 2_656 . 1_455 n
Ba1 O11 O10 139.5(5) 2_656 . 1_555 n
Ba1 O11 O11 62.78(23) 2_656 . -2_575 n
Ba1 O11 O12 125.9(5) 2_656 . 2_656 n
Ba1 O11 O13 92.7(5) 2_656 . 2_656 n
Ge3 O11 Ge4 125.9(7) 1_555 . 2_656 n
Ge3 O11 O8 34.91(34) 1_555 . 1_555 n
Ge3 O11 O9 39.16(35) 1_555 . 1_555 n
Ge3 O11 O10 125.3(6) 1_555 . 1_455 n
Ge3 O11 O10 34.88(31) 1_555 . 1_555 n
Ge3 O11 O11 122.0(4) 1_555 . -2_575 n
Ge3 O11 O12 95.8(5) 1_555 . 2_656 n
Ge3 O11 O13 153.9(6) 1_555 . 2_656 n
Ge4 O11 O8 117.6(6) 2_656 . 1_555 n
Ge4 O11 O9 153.5(7) 2_656 . 1_555 n
Ge4 O11 O10 105.5(6) 2_656 . 1_455 n
Ge4 O11 O10 94.6(5) 2_656 . 1_555 n
Ge4 O11 O11 39.7(4) 2_656 . -2_575 n
Ge4 O11 O12 32.62(33) 2_656 . 2_656 n
Ge4 O11 O13 37.1(4) 2_656 . 2_656 n
O8 O11 O9 63.9(5) 1_555 . 1_555 n
O8 O11 O10 132.5(5) 1_555 . 1_455 n
O8 O11 O10 58.7(4) 1_555 . 1_555 n
O8 O11 O11 93.5(4) 1_555 . -2_575 n
O8 O11 O12 101.2(5) 1_555 . 2_656 n
O8 O11 O13 153.1(6) 1_555 . 2_656 n
O9 O11 O10 86.4(5) 1_555 . 1_455 n
O9 O11 O10 62.6(4) 1_555 . 1_555 n
O9 O11 O11 157.1(4) 1_555 . -2_575 n
O9 O11 O12 121.9(5) 1_555 . 2_656 n
O9 O11 O13 141.9(6) 1_555 . 2_656 n
O10 O11 O10 138.7(6) 1_455 . 1_555 n
O10 O11 O11 108.83(33) 1_455 . -2_575 n
O10 O11 O12 126.2(5) 1_455 . 2_656 n
O10 O11 O13 68.9(5) 1_455 . 2_656 n
O10 O11 O11 109.6(4) 1_555 . -2_575 n
O10 O11 O12 62.4(4) 1_555 . 2_656 n
O10 O11 O13 119.3(5) 1_555 . 2_656 n
O11 O11 O12 63.10(28) -2_575 . 2_656 n
O11 O11 O13 61.00(32) -2_575 . 2_656 n
O12 O11 O13 61.3(5) 2_656 . 2_656 n
Tm1 O12 Tm1 105.9(6) 2_646 . -1_666 n
Tm1 O12 Ba1 96.4(5) 2_646 . 1_556 n
Tm1 O12 Ge4 125.6(4) 2_646 . 1_555 n
Tm1 O12 O5 49.77(31) 2_646 . 2_646 n
Tm1 O12 O5 136.5(7) 2_646 . -1_666 n
Tm1 O12 O10 45.07(26) 2_646 . 2_646 n
Tm1 O12 O10 120.6(6) 2_646 . -1_666 n
Tm1 O12 O11 95.04(35) 2_646 . 2_646 n
Tm1 O12 O11 144.1(6) 2_646 . -1_666 n
Tm1 O12 O13 54.77(34) 2_646 . 1_455 n
Tm1 O12 O13 125.0(4) 2_646 . 1_555 n
Tm1 O12 Ba1 96.4(5) -1_666 . 1_556 n
Tm1 O12 Ge4 125.6(4) -1_666 . 1_555 n
Tm1 O12 O5 136.5(7) -1_666 . 2_646 n
Tm1 O12 O5 49.77(31) -1_666 . -1_666 n
Tm1 O12 O10 120.6(6) -1_666 . 2_646 n
Tm1 O12 O10 45.07(26) -1_666 . -1_666 n
Tm1 O12 O11 144.1(6) -1_666 . 2_646 n
Tm1 O12 O11 95.04(35) -1_666 . -1_666 n
Tm1 O12 O13 54.77(34) -1_666 . 1_455 n
Tm1 O12 O13 125.0(4) -1_666 . 1_555 n
Ba1 O12 Ge4 94.5(6) 1_556 . 1_555 n
Ba1 O12 O5 59.3(4) 1_556 . 2_646 n
Ba1 O12 O5 59.3(4) 1_556 . -1_666 n
Ba1 O12 O10 130.25(35) 1_556 . 2_646 n
Ba1 O12 O10 130.25(35) 1_556 . -1_666 n
Ba1 O12 O11 110.2(5) 1_556 . 2_646 n
Ba1 O12 O11 110.2(5) 1_556 . -1_666 n
Ba1 O12 O13 117.5(7) 1_556 . 1_455 n
Ba1 O12 O13 61.6(5) 1_556 . 1_555 n
Ge4 O12 O5 93.9(5) 1_555 . 2_646 n
Ge4 O12 O5 93.9(5) 1_555 . -1_666 n
Ge4 O12 O10 89.7(5) 1_555 . 2_646 n
Ge4 O12 O10 89.7(5) 1_555 . -1_666 n
Ge4 O12 O11 32.15(32) 1_555 . 2_646 n
Ge4 O12 O11 32.15(32) 1_555 . -1_666 n
Ge4 O12 O13 148.1(9) 1_555 . 1_455 n
Ge4 O12 O13 32.9(4) 1_555 . 1_555 n
O5 O12 O5 118.5(7) 2_646 . -1_666 n
O5 O12 O10 70.97(35) 2_646 . 2_646 n
O5 O12 O10 169.5(6) 2_646 . -1_666 n
O5 O12 O11 79.1(4) 2_646 . 2_646 n
O5 O12 O11 126.1(6) 2_646 . -1_666 n
O5 O12 O13 102.1(5) 2_646 . 1_455 n
O5 O12 O13 77.4(5) 2_646 . 1_555 n
O5 O12 O10 169.5(6) -1_666 . 2_646 n
O5 O12 O10 70.97(35) -1_666 . -1_666 n
O5 O12 O11 126.1(6) -1_666 . 2_646 n
O5 O12 O11 79.1(4) -1_666 . -1_666 n
O5 O12 O13 102.1(5) -1_666 . 1_455 n
O5 O12 O13 77.4(5) -1_666 . 1_555 n
O10 O12 O10 99.3(7) 2_646 . -1_666 n
O10 O12 O11 57.9(4) 2_646 . 2_646 n
O10 O12 O11 99.1(6) 2_646 . -1_666 n
O10 O12 O13 70.3(4) 2_646 . 1_455 n
O10 O12 O13 110.3(5) 2_646 . 1_555 n
O10 O12 O11 99.1(6) -1_666 . 2_646 n
O10 O12 O11 57.9(4) -1_666 . -1_666 n
O10 O12 O13 70.3(4) -1_666 . 1_455 n
O10 O12 O13 110.3(5) -1_666 . 1_555 n
O11 O12 O11 53.8(6) 2_646 . -1_666 n
O11 O12 O13 124.8(6) 2_646 . 1_455 n
O11 O12 O13 56.0(4) 2_646 . 1_555 n
O11 O12 O13 124.8(6) -1_666 . 1_455 n
O11 O12 O13 56.0(4) -1_666 . 1_555 n
O13 O12 O13 179.1(10) 1_455 . 1_555 n
Tm1 O13 Tm1 103.6(7) 2_746 . -1_766 n
Tm1 O13 Ba1 99.9(5) 2_746 . 1_556 n
Tm1 O13 Ge4 125.9(4) 2_746 . 1_555 n
Tm1 O13 O8 48.41(35) 2_746 . 2_747 n
Tm1 O13 O8 99.3(7) 2_746 . -1_767 n
Tm1 O13 O11 90.8(4) 2_746 . 2_646 n
Tm1 O13 O11 140.8(7) 2_746 . -1_666 n
Tm1 O13 O12 126.6(4) 2_746 . 1_555 n
Tm1 O13 O12 53.6(4) 2_746 . 1_655 n
Tm1 O13 Ba1 99.9(5) -1_766 . 1_556 n
Tm1 O13 Ge4 125.9(4) -1_766 . 1_555 n
Tm1 O13 O8 99.3(7) -1_766 . 2_747 n
Tm1 O13 O8 48.41(35) -1_766 . -1_767 n
Tm1 O13 O11 140.8(7) -1_766 . 2_646 n
Tm1 O13 O11 90.8(4) -1_766 . -1_666 n
Tm1 O13 O12 126.6(4) -1_766 . 1_555 n
Tm1 O13 O12 53.6(4) -1_766 . 1_655 n
Ba1 O13 Ge4 92.2(6) 1_556 . 1_555 n
Ba1 O13 O8 52.77(35) 1_556 . 2_747 n
Ba1 O13 O8 52.77(35) 1_556 . -1_767 n
Ba1 O13 O11 113.4(5) 1_556 . 2_646 n
Ba1 O13 O11 113.4(5) 1_556 . -1_666 n
Ba1 O13 O12 58.6(4) 1_556 . 1_555 n
Ba1 O13 O12 122.4(8) 1_556 . 1_655 n
Ge4 O13 O8 128.4(6) 1_555 . 2_747 n
Ge4 O13 O8 128.4(6) 1_555 . -1_767 n
Ge4 O13 O11 37.4(4) 1_555 . 2_646 n
Ge4 O13 O11 37.4(4) 1_555 . -1_666 n
Ge4 O13 O12 33.7(5) 1_555 . 1_555 n
Ge4 O13 O12 145.4(9) 1_555 . 1_655 n
O8 O13 O8 63.4(6) 2_747 . -1_767 n
O8 O13 O11 116.8(4) 2_747 . 2_646 n
O8 O13 O11 163.9(7) 2_747 . -1_666 n
O8 O13 O12 101.2(5) 2_747 . 1_555 n
O8 O13 O12 79.6(6) 2_747 . 1_655 n
O8 O13 O11 163.9(7) -1_767 . 2_646 n
O8 O13 O11 116.8(4) -1_767 . -1_666 n
O8 O13 O12 101.2(5) -1_767 . 1_555 n
O8 O13 O12 79.6(6) -1_767 . 1_655 n
O11 O13 O11 58.0(6) 2_646 . -1_666 n
O11 O13 O12 62.7(5) 2_646 . 1_555 n
O11 O13 O12 116.5(6) 2_646 . 1_655 n
O11 O13 O12 62.7(5) -1_666 . 1_555 n
O11 O13 O12 116.5(6) -1_666 . 1_655 n
O12 O13 O12 179.0(10) 1_555 . 1_655 n

loop_
_geom_bond_atom_site_label_1
_geom_bond_atom_site_label_2
_geom_bond_distance
_geom_bond_site_symmetry_1
_geom_bond_site_symmetry_2
_geom_bond_publ_flag
Tm1 O5 2.259(13) . 1_555 n
Tm1 O7 2.218(12) . 1_655 n
Tm1 O8 2.213(11) . 1_554 n
Tm1 O10 2.188(12) . 1_555 n
Tm1 O12 2.266(10) . 2_656 n
Tm1 O13 2.301(11) . 2_756 n
Tm2 O1 2.200(13) . -1_566 n
Tm2 O2 2.253(13) . 1_555 n
Tm2 O6 2.225(12) . 1_556 n
Tm2 O7 2.189(12) . 1_555 n
Tm2 O9 2.230(13) . 1_555 n
Tm2 O10 2.351(14) . 1_455 n
Tm3 O1 2.195(11) . -1_666 n
Tm3 O2 2.217(13) . 1_555 n
Tm3 O4 2.257(12) . 1_655 n
Tm3 O4 2.268(13) . -1_667 n
Tm3 O6 2.285(12) . 1_656 n
Tm3 O9 2.250(13) . 1_555 n
Ba1 O5 2.890(13) . 2_645 n
Ba1 O5 2.890(13) . -1_665 n
Ba1 O8 2.640(12) . 2_746 n
Ba1 O8 2.640(12) . -1_766 n
Ba1 O11 2.974(11) . 2_646 n
Ba1 O11 2.974(11) . -1_666 n
Ba1 O12 2.927(16) . 1_554 n
Ba1 O13 3.017(16) . 1_554 n
Ge1 O1 1.812(12) . 1_555 n
Ge1 O1 2.985(14) . -1_566 n
Ge1 O2 1.716(13) . 1_555 n
Ge1 O3 1.692(13) . 1_555 n
Ge1 O4 1.724(12) . 1_555 n
Ge2 O3 1.795(13) . -1_666 n
Ge2 O5 1.653(13) . 1_555 n
Ge2 O6 1.740(13) . 1_555 n
Ge2 O7 1.782(12) . 1_555 n
Ge3 O6 2.802(13) . 1_656 n
Ge3 O8 1.719(12) . 1_555 n
Ge3 O9 1.715(12) . 1_555 n
Ge3 O10 1.772(11) . 1_555 n
Ge3 O11 1.881(12) . 1_555 n
Ge4 O11 1.768(11) . 2_646 n
Ge4 O11 1.768(11) . -1_666 n
Ge4 O12 1.792(16) . 1_555 n
Ge4 O13 1.756(18) . 1_555 n
O1 Tm2 2.200(13) . -1_566 n
O1 Tm3 2.195(11) . -1_666 n
O1 Ge1 1.812(12) . 1_555 n
O1 Ge1 2.985(14) . -1_566 n
O1 O2 2.982(19) . 1_555 n
O1 O2 2.850(20) . -1_566 n
O1 O3 2.861(18) . 1_555 n
O1 O4 2.936(18) . 1_555 n
O1 O4 2.922(18) . -1_566 n
O1 O6 2.708(15) . -1_565 n
O1 O9 2.977(18) . -1_666 n
O2 Tm2 2.253(13) . 1_555 n
O2 Tm3 2.217(13) . 1_555 n
O2 Ge1 1.716(13) . 1_555 n
O2 O1 2.982(19) . 1_555 n
O2 O1 2.850(20) . -1_566 n
O2 O3 2.584(17) . 1_555 n
O2 O4 2.799(18) . 1_555 n
O2 O9 2.571(15) . 1_555 n
O3 Ge1 1.692(13) . 1_555 n
O3 Ge2 1.795(13) . -1_666 n
O3 O1 2.861(18) . 1_555 n
O3 O2 2.584(17) . 1_555 n
O3 O4 2.824(17) . 1_555 n
O3 O5 2.944(18) . -1_666 n
O3 O6 2.729(17) . -1_666 n
O3 O7 2.837(18) . -1_666 n
O4 Tm3 2.257(12) . 1_455 n
O4 Tm3 2.268(13) . -1_667 n
O4 Ge1 1.724(12) . 1_555 n
O4 O1 2.936(18) . 1_555 n
O4 O1 2.922(18) . -1_566 n
O4 O2 2.799(18) . 1_555 n
O4 O3 2.824(17) . 1_555 n
O4 O4 2.734(25) . -1_567 n
O5 Tm1 2.259(13) . 1_555 n
O5 Ba1 2.890(13) . 2_655 n
O5 Ge2 1.653(13) . 1_555 n
O5 O3 2.944(18) . -1_666 n
O5 O6 2.834(18) . 1_555 n
O5 O7 2.777(17) . 1_555 n
O5 O12 2.916(15) . 2_656 n
O6 Tm2 2.225(12) . 1_554 n
O6 Tm3 2.285(12) . 1_454 n
O6 Ge2 1.740(13) . 1_555 n
O6 Ge3 2.802(13) . 1_454 n
O6 O1 2.708(15) . -1_565 n
O6 O3 2.729(17) . -1_666 n
O6 O5 2.834(18) . 1_555 n
O6 O7 2.925(17) . 1_555 n
O6 O8 3.076(20) . 1_454 n
O6 O9 2.772(18) . 1_454 n
O6 O10 2.946(17) . 1_454 n
O7 Tm1 2.218(12) . 1_455 n
O7 Tm2 2.189(12) . 1_555 n
O7 Ge2 1.782(12) . 1_555 n
O7 O3 2.837(18) . -1_666 n
O7 O5 2.777(17) . 1_555 n
O7 O6 2.925(17) . 1_555 n
O7 O8 3.090(18) . 1_454 n
O7 O10 2.720(17) . 1_455 n
O8 Tm1 2.213(11) . 1_556 n
O8 Ba1 2.640(12) . 2_756 n
O8 Ge3 1.719(12) . 1_555 n
O8 O6 3.076(20) . 1_656 n
O8 O7 3.090(18) . 1_656 n
O8 O8 3.068(28) . -2_565 n
O8 O9 2.957(18) . 1_555 n
O8 O10 2.861(16) . 1_555 n
O8 O11 2.883(17) . 1_555 n
O8 O13 2.919(20) . 2_757 n
O9 Tm2 2.230(13) . 1_555 n
O9 Tm3 2.250(13) . 1_555 n
O9 Ge3 1.715(12) . 1_555 n
O9 O1 2.977(18) . -1_666 n
O9 O2 2.571(15) . 1_555 n
O9 O6 2.772(18) . 1_656 n
O9 O8 2.957(18) . 1_555 n
O9 O10 2.943(16) . 1_555 n
O9 O11 2.696(16) . 1_555 n
O10 Tm1 2.188(12) . 1_555 n
O10 Tm2 2.351(14) . 1_655 n
O10 Ge3 1.772(11) . 1_555 n
O10 O6 2.946(17) . 1_656 n
O10 O7 2.720(17) . 1_655 n
O10 O8 2.861(16) . 1_555 n
O10 O9 2.943(16) . 1_555 n
O10 O11 2.952(18) . 1_555 n
O10 O11 3.075(19) . 1_655 n
O10 O12 3.088(16) . 2_656 n
O11 Ba1 2.974(11) . 2_656 n
O11 Ge3 1.881(12) . 1_555 n
O11 Ge4 1.768(11) . 2_656 n
O11 O8 2.883(17) . 1_555 n
O11 O9 2.696(16) . 1_555 n
O11 O10 3.075(19) . 1_455 n
O11 O10 2.952(18) . 1_555 n
O11 O11 2.720(25) . -2_565 n
O11 O12 3.006(17) . 2_656 n
O11 O13 2.805(20) . 2_656 n
O12 Tm1 2.266(10) . 2_646 n
O12 Tm1 2.266(10) . -1_666 n
O12 Ba1 2.927(16) . 1_556 n
O12 Ge4 1.792(16) . 1_555 n
O12 O5 2.916(15) . 2_646 n
O12 O5 2.916(15) . -1_666 n
O12 O10 3.088(16) . 2_646 n
O12 O10 3.088(16) . -1_666 n
O12 O11 3.006(17) . 2_646 n
O12 O11 3.006(17) . -1_666 n
O12 O13 2.674(24) . 1_455 n
O12 O13 2.966(24) . 1_555 n
O13 Tm1 2.301(11) . 2_746 n
O13 Tm1 2.301(11) . -1_766 n
O13 Ba1 3.017(16) . 1_556 n
O13 Ge4 1.756(18) . 1_555 n
O13 O8 2.919(20) . 2_747 n
O13 O8 2.919(20) . -1_767 n
O13 O11 2.805(20) . 2_646 n
O13 O11 2.805(20) . -1_666 n
O13 O12 2.966(24) . 1_555 n
O13 O12 2.674(24) . 1_655 n
